data_7013959
loop_
_publ_author_name
'Avent, Anthony G.'
'Caro, Catherine F.'
'Hitchcock, Peter B.'
'Lappert, Michael F.'
'Li, Zhengning'
'Wei, Xue-Hong'

_publ_section_title
;
 Synthetic and structural experiments on yttrium, cerium and magnesium
 trimethylsilylmethyls and their reaction products with nitriles; with
 a note on two cerium beta-diketiminates.
;
_journal_issue 10
_journal_name_full 'Dalton transactions (Cambridge, England : 2003)'
_journal_page_first 1567
_journal_page_last 1577
_journal_paper_doi 10.1039/b316695n
_journal_year 2004
_chemical_formula_moiety '(C31 H75 N2 Si6 Y1), 0.5(C6 H12)'
_chemical_formula_sum 'C34 H81 N2 Si6 Y'
_chemical_formula_weight 775.46
_chemical_name_common '(Y(CH(SiMe3)2)3(NCtBu)2). 1/2(cyclohexane)'
_chemical_name_systematic
;
?
;
_space_group_IT_number 167
_symmetry_cell_setting rhombohedral
_symmetry_Int_Tables_number 167
_symmetry_space_group_name_Hall '-R 3 2"c'
_symmetry_space_group_name_H-M 'R -3 c :H'
_atom_sites_solution_hydrogens geom
_atom_sites_solution_primary direct
_atom_sites_solution_secondary difmap
_audit_conform_dict_location ftp://ftp.iucr.org/pub/cif_core.dic
_audit_conform_dict_name cif_core.dic
_audit_conform_dict_version 2.2
_audit_creation_date 2004-02-16T09:35:21-00:00
_audit_creation_method 'WinGX routine CIF_UPDATE'
_cell_angle_alpha 90
_cell_angle_beta 90
_cell_angle_gamma 120
_cell_formula_units_Z 12
_cell_length_a 12.4967(4)
_cell_length_b 12.4967(4)
_cell_length_c 108.85(4)
_cell_measurement_temperature 173(2)
_cell_volume 14721(5)
_computing_structure_refinement 'SHELXL-97 (Sheldrick, 1997)'
_diffrn_ambient_temperature 173(2)
_diffrn_measured_fraction_theta_full 0.954
_diffrn_measured_fraction_theta_max 0.954
_diffrn_radiation_monochromator graphite
_diffrn_radiation_type MoK\a
_diffrn_radiation_wavelength 0.7107
_diffrn_reflns_av_R_equivalents 0.0391
_diffrn_reflns_av_unetI/netI 0.0533
_diffrn_reflns_limit_h_max 13
_diffrn_reflns_limit_h_min -13
_diffrn_reflns_limit_k_max 13
_diffrn_reflns_limit_k_min -13
_diffrn_reflns_limit_l_max 99
_diffrn_reflns_limit_l_min -99
_diffrn_reflns_number 21353
_diffrn_reflns_theta_full 22.98
_diffrn_reflns_theta_max 22.98
_diffrn_reflns_theta_min 3.78
_exptl_absorpt_coefficient_mu 1.356
_exptl_absorpt_correction_T_max 0.628
_exptl_absorpt_correction_T_min 0.578
_exptl_absorpt_correction_type multi-scan
_exptl_absorpt_process_details
;
[c.f. r.h. blessing, acta cryst. (1995), a51, 33-38]
;
_exptl_crystal_density_diffrn 1.05
_exptl_crystal_density_method 'not measured'
_exptl_crystal_F_000 5064
_exptl_crystal_size_max 0.4
_exptl_crystal_size_mid 0.4
_exptl_crystal_size_min 0.3
_refine_diff_density_max 0.319
_refine_diff_density_min -0.344
_refine_diff_density_rms 0.053
_refine_ls_extinction_method none
_refine_ls_goodness_of_fit_ref 1.031
_refine_ls_hydrogen_treatment riding
_refine_ls_matrix_type full
_refine_ls_number_parameters 130
_refine_ls_number_reflns 2187
_refine_ls_number_restraints 0
_refine_ls_restrained_S_all 1.031
_refine_ls_R_factor_all 0.0629
_refine_ls_R_factor_gt 0.0418
_refine_ls_shift/su_max 0.001
_refine_ls_shift/su_mean 0
_refine_ls_structure_factor_coef Fsqd
_refine_ls_weighting_details 'calc w=1/[\s^2^(Fo^2^)+(0.0330P)^2^+47.3809P] where P=(Fo^2^+2Fc^2^)/3'
_refine_ls_weighting_scheme calc
_refine_ls_wR_factor_gt 0.0873
_refine_ls_wR_factor_ref 0.0939
_reflns_number_gt 1684
_reflns_number_total 2187
_reflns_threshold_expression >2sigma(I)
_cod_data_source_file b316695n.txt
_cod_data_source_block feb1202
_cod_original_cell_volume 14722(5)
_cod_original_sg_symbol_H-M R-3c
_cod_database_code 7013959

loop_
_symmetry_equiv_pos_as_xyz
'x, y, z'
'-y, x-y, z'
'-y, -x, z+1/2'
'-x+y, -x, z'
'x, x-y, z+1/2'
'-x+y, y, z+1/2'
'x+2/3, y+1/3, z+1/3'
'-y+2/3, x-y+1/3, z+1/3'
'-y+2/3, -x+1/3, z+5/6'
'-x+y+2/3, -x+1/3, z+1/3'
'x+2/3, x-y+1/3, z+5/6'
'-x+y+2/3, y+1/3, z+5/6'
'x+1/3, y+2/3, z+2/3'
'-y+1/3, x-y+2/3, z+2/3'
'-y+1/3, -x+2/3, z+7/6'
'-x+y+1/3, -x+2/3, z+2/3'
'x+1/3, x-y+2/3, z+7/6'
'-x+y+1/3, y+2/3, z+7/6'
'-x, -y, -z'
'y, -x+y, -z'
'y, x, -z-1/2'
'x-y, x, -z'
'-x, -x+y, -z-1/2'
'x-y, -y, -z-1/2'
'-x+2/3, -y+1/3, -z+1/3'
'y+2/3, -x+y+1/3, -z+1/3'
'y+2/3, x+1/3, -z-1/6'
'x-y+2/3, x+1/3, -z+1/3'
'-x+2/3, -x+y+1/3, -z-1/6'
'x-y+2/3, -y+1/3, -z-1/6'
'-x+1/3, -y+2/3, -z+2/3'
'y+1/3, -x+y+2/3, -z+2/3'
'y+1/3, x+2/3, -z+1/6'
'x-y+1/3, x+2/3, -z+2/3'
'-x+1/3, -x+y+2/3, -z+1/6'
'x-y+1/3, -y+2/3, -z+1/6'

loop_
_atom_site_label
_atom_site_type_symbol
_atom_site_fract_x
_atom_site_fract_y
_atom_site_fract_z
_atom_site_U_iso_or_equiv
_atom_site_adp_type
_atom_site_occupancy
_atom_site_symmetry_multiplicity
_atom_site_calc_flag
_atom_site_refinement_flags
_atom_site_disorder_assembly
_atom_site_disorder_group
Y Y 0 0 0.128053(6) 0.0259(2) Uani 1 3 d S . .
Si1 Si -0.23924(10) -0.30161(10) 0.117472(10) 0.0364(3) Uani 1 1 d . . .
Si2 Si -0.33300(10) -0.19191(10) 0.137902(10) 0.0378(3) Uani 1 1 d . . .
N1 N 0 0 0.15056(6) 0.0336(13) Uani 1 3 d S . .
N2 N 0 0 0.10556(6) 0.0385(14) Uani 1 3 d S . .
C1 C 0 0 0.16093(7) 0.0316(16) Uani 1 3 d S . .
C2 C 0 0 0.17458(6) 0.0361(16) Uani 1 3 d S . .
C3 C -0.1093(4) -0.1226(4) 0.17892(4) 0.0559(13) Uani 1 1 d . . .
H3C H -0.1188 -0.1199 0.1878 0.084 Uiso 1 1 calc R . .
H3B H -0.0942 -0.1903 0.1769 0.084 Uiso 1 1 calc R . .
H3A H -0.1849 -0.1362 0.1748 0.084 Uiso 1 1 calc R . .
C4 C 0 0 0.09510(8) 0.0364(17) Uani 1 3 d S . .
C5 C 0 0 0.08136(6) 0.0408(17) Uani 1 3 d S . .
C6 C -0.0197(4) -0.1256(4) 0.07710(4) 0.0526(12) Uani 1 1 d . . .
H6C H 0.0467 -0.1376 0.0803 0.079 Uiso 1 1 calc R . .
H6B H -0.0189 -0.1279 0.0681 0.079 Uiso 1 1 calc R . .
H6A H -0.0995 -0.1915 0.0801 0.079 Uiso 1 1 calc R . .
C7 C -0.1994(3) -0.1862(3) 0.12992(3) 0.0321(9) Uani 1 1 d . . .
H7 H -0.1767 -0.2284 0.1364 0.039 Uiso 1 1 calc R . .
C8 C -0.0992(4) -0.3113(4) 0.11285(4) 0.0526(12) Uani 1 1 d . . .
H8C H -0.123 -0.377 0.1067 0.079 Uiso 1 1 calc R . .
H8B H -0.0647 -0.3299 0.1201 0.079 Uiso 1 1 calc R . .
H8A H -0.0371 -0.2322 0.1093 0.079 Uiso 1 1 calc R . .
C9 C -0.3003(4) -0.2640(4) 0.10329(4) 0.0471(11) Uani 1 1 d . . .
H9C H -0.3731 -0.2577 0.1054 0.071 Uiso 1 1 calc R . .
H9B H -0.3233 -0.3296 0.0972 0.071 Uiso 1 1 calc R . .
H9A H -0.2363 -0.1852 0.0999 0.071 Uiso 1 1 calc R . .
C10 C -0.3581(4) -0.4648(4) 0.12159(4) 0.0613(13) Uani 1 1 d . . .
H10C H -0.4372 -0.4693 0.1233 0.092 Uiso 1 1 calc R . .
H10B H -0.331 -0.4904 0.1289 0.092 Uiso 1 1 calc R . .
H10A H -0.3679 -0.5198 0.1147 0.092 Uiso 1 1 calc R . .
C11 C -0.4597(4) -0.2151(4) 0.12714(4) 0.0536(12) Uani 1 1 d . . .
H11C H -0.5325 -0.2297 0.1319 0.08 Uiso 1 1 calc R . .
H11B H -0.4812 -0.2865 0.1219 0.08 Uiso 1 1 calc R . .
H11A H -0.4318 -0.1411 0.122 0.08 Uiso 1 1 calc R . .
C12 C -0.4024(4) -0.3193(4) 0.14963(4) 0.0652(14) Uani 1 1 d . . .
H12C H -0.3437 -0.3007 0.1564 0.098 Uiso 1 1 calc R . .
H12B H -0.4209 -0.3976 0.1458 0.098 Uiso 1 1 calc R . .
H12A H -0.4788 -0.3262 0.1529 0.098 Uiso 1 1 calc R . .
C13 C -0.2969(4) -0.0483(4) 0.14674(4) 0.0510(12) Uani 1 1 d . . .
H13C H -0.2683 0.0215 0.1411 0.077 Uiso 1 1 calc R . .
H13B H -0.2322 -0.0309 0.1528 0.077 Uiso 1 1 calc R . .
H13A H -0.3716 -0.0608 0.151 0.077 Uiso 1 1 calc R . .
C1B C -0.7286(6) -0.2615(7) -0.08192(10) 0.173(4) Uani 1 1 d . . .
H1B1 H -0.7688 -0.223 -0.0865 0.207 Uiso 1 1 calc R . .
H1B2 H -0.7376 -0.2499 -0.0731 0.207 Uiso 1 1 calc R . .

loop_
_atom_site_aniso_label
_atom_site_aniso_U_11
_atom_site_aniso_U_22
_atom_site_aniso_U_33
_atom_site_aniso_U_23
_atom_site_aniso_U_13
_atom_site_aniso_U_12
Y 0.0252(2) 0.0252(2) 0.0272(4) 0 0 0.01262(12)
Si1 0.0340(7) 0.0303(6) 0.0412(7) -0.0035(5) -0.0079(6) 0.0133(5)
Si2 0.0300(6) 0.0351(7) 0.0466(8) 0.0073(5) 0.0052(5) 0.0149(5)
N1 0.037(2) 0.037(2) 0.027(4) 0 0 0.0185(11)
N2 0.041(2) 0.041(2) 0.034(4) 0 0 0.0204(12)
C1 0.027(2) 0.027(2) 0.040(5) 0 0 0.0137(12)
C2 0.042(3) 0.042(3) 0.024(5) 0 0 0.0210(13)
C3 0.058(3) 0.057(3) 0.045(3) 0.012(2) 0.011(2) 0.023(3)
C4 0.028(3) 0.028(3) 0.053(6) 0 0 0.0141(13)
C5 0.048(3) 0.048(3) 0.027(5) 0 0 0.0238(14)
C6 0.059(3) 0.057(3) 0.042(3) -0.011(2) -0.002(2) 0.029(3)
C7 0.028(2) 0.031(2) 0.034(2) 0.0041(18) 0.0001(18) 0.0129(18)
C8 0.054(3) 0.053(3) 0.056(3) -0.013(2) -0.012(2) 0.031(2)
C9 0.040(3) 0.050(3) 0.044(3) -0.002(2) -0.010(2) 0.016(2)
C10 0.068(3) 0.035(3) 0.064(3) 0.000(2) -0.007(3) 0.013(2)
C11 0.031(2) 0.048(3) 0.076(3) 0.005(2) 0.000(2) 0.015(2)
C12 0.070(3) 0.059(3) 0.063(3) 0.022(3) 0.023(3) 0.030(3)
C13 0.036(2) 0.061(3) 0.058(3) -0.001(2) 0.008(2) 0.026(2)
C1B 0.161(8) 0.215(10) 0.132(6) 0.003(10) 0.006(9) 0.087(7)

loop_
_atom_type_symbol
_atom_type_description
_atom_type_scat_dispersion_real
_atom_type_scat_dispersion_imag
_atom_type_scat_source
C C 0.0033 0.0016 'International Tables Vol C Tables 4.2.6.8 and 6.1.1.4'
H H 0 0 'International Tables Vol C Tables 4.2.6.8 and 6.1.1.4'
N N 0.0061 0.0033 'International Tables Vol C Tables 4.2.6.8 and 6.1.1.4'
Si Si 0.0817 0.0704 'International Tables Vol C Tables 4.2.6.8 and 6.1.1.4'
Y Y -2.7962 3.5667 'International Tables Vol C Tables 4.2.6.8 and 6.1.1.4'

loop_
_geom_angle_atom_site_label_1
_geom_angle_atom_site_label_2
_geom_angle_atom_site_label_3
_geom_angle
_geom_angle_site_symmetry_1
_geom_angle_site_symmetry_3
_geom_angle_publ_flag
C7 Y C7 119.31(3) 4 . ?
C7 Y N2 94.81(9) . . ?
C7 Y N1 85.19(9) . . ?
N2 Y N1 180 . . ?
C7 Si1 C10 115.38(19) . . ?
C7 Si1 C8 110.41(17) . . ?
C10 Si1 C8 104.4(2) . . ?
C7 Si1 C9 112.89(18) . . ?
C10 Si1 C9 105.5(2) . . ?
C8 Si1 C9 107.61(19) . . ?
C7 Si2 C11 112.88(19) . . ?
C7 Si2 C12 112.11(19) . . ?
C11 Si2 C12 107.3(2) . . ?
C7 Si2 C13 114.94(17) . . ?
C11 Si2 C13 104.36(19) . . ?
C12 Si2 C13 104.5(2) . . ?
C1 N1 Y 180 . . ?
C4 N2 Y 180 . . ?
N1 C1 C2 180 . . ?
C1 C2 C3 108.0(3) . . ?
C3 C2 C3 110.9(3) 4 . ?
N2 C4 C5 180 . . ?
C4 C5 C6 107.6(3) . . ?
C6 C5 C6 111.3(3) 4 . ?
Si2 C7 Si1 115.23(19) . . ?
Si2 C7 Y 123.47(17) . . ?
Si1 C7 Y 115.63(17) . . ?
C1B C1B C1B 115.8(6) 29_345 30_445 ?

loop_
_geom_bond_atom_site_label_1
_geom_bond_atom_site_label_2
_geom_bond_distance
_geom_bond_site_symmetry_2
_geom_bond_publ_flag
Y C7 2.422(3) 4 ?
Y C7 2.422(4) . ?
Y C7 2.422(3) 2 ?
Y N2 2.449(7) . ?
Y N1 2.450(6) . ?
Si1 C7 1.856(4) . ?
Si1 C10 1.881(4) . ?
Si1 C8 1.882(4) . ?
Si1 C9 1.883(4) . ?
Si2 C7 1.851(4) . ?
Si2 C11 1.872(4) . ?
Si2 C12 1.880(4) . ?
Si2 C13 1.881(4) . ?
N1 C1 1.129(8) . ?
N2 C4 1.138(8) . ?
C1 C2 1.485(10) . ?
C2 C3 1.531(4) . ?
C4 C5 1.496(11) . ?
C5 C6 1.533(4) . ?
C1B C1B 1.375(14) 29_345 ?
C1B C1B 1.584(16) 30_445 ?
